data_2229530
loop_
_publ_author_name
'Xu, Lili'
'Li, Hong-Feng'
'Chen, Peng'
'Yan, Peng-Fei'

_publ_section_title
;
 {\m-6,6'-Dimethoxy-2,2-[propane-1,3-diylbis(nitrilomethanylylidene)]diphenolato}trinitratocopper(II)dysprosium(III)
 methanol monosolvate
;
_journal_coeditor_code VM2074
_journal_issue 3
_journal_name_full 'Acta Crystallographica Section E'
_journal_page_first m367
_journal_paper_doi 10.1107/S1600536811005253
_journal_volume 67
_journal_year 2011
_chemical_formula_iupac '[Cu Dy (C19 H20 N2 O4) (N O3)3], C H4 O'
_chemical_formula_moiety 'C19 H20 Cu Dy N5 O13, C H4 O'
_chemical_formula_sum 'C20 H24 Cu Dy N5 O14'
_chemical_formula_weight 784.49
_chemical_name_systematic
;
{\m-6,6'-Dimethoxy-2,2-[propane-1,3-
diylbis(nitrilomethanylylidene)]diphenolate}trinitratocopper(II)dysprosium(III)
methanol monosolvate
;
_space_group_IT_number 2
_symmetry_cell_setting triclinic
_symmetry_space_group_name_Hall '-P 1'
_symmetry_space_group_name_H-M 'P -1'
_atom_sites_solution_hydrogens geom
_atom_sites_solution_primary direct
_atom_sites_solution_secondary difmap
_cell_angle_alpha 91.64(3)
_cell_angle_beta 106.85(3)
_cell_angle_gamma 99.52(3)
_cell_formula_units_Z 2
_cell_length_a 8.3572(17)
_cell_length_b 12.130(2)
_cell_length_c 13.891(3)
_cell_measurement_reflns_used 11901
_cell_measurement_temperature 293(2)
_cell_measurement_theta_max 54.92
_cell_measurement_theta_min 6.15
_cell_volume 1324.8(5)
_computing_cell_refinement 'SAINT-Plus (Bruker, 2003)'
_computing_data_collection 'SMART (Bruker, 2001)'
_computing_data_reduction 'SAINT-Plus (Bruker, 2003)'
_computing_molecular_graphics 'SHELXTL (Sheldrick, 2008)'
_computing_publication_material 'SHELXL97 (Sheldrick, 2008)'
_computing_structure_refinement 'SHELXL97 (Sheldrick, 2008)'
_computing_structure_solution 'SHELXS97 (Sheldrick, 2008)'
_diffrn_ambient_temperature 293(2)
_diffrn_detector_area_resol_mean 0
_diffrn_measured_fraction_theta_full 0.991
_diffrn_measured_fraction_theta_max 0.991
_diffrn_measurement_device_type 'Bruker SMART1000 CCD'
_diffrn_measurement_method \w
_diffrn_radiation_monochromator graphite
_diffrn_radiation_source 'fine-focus sealed tube'
_diffrn_radiation_type MoK\a
_diffrn_radiation_wavelength 0.71073
_diffrn_reflns_av_R_equivalents 0.0323
_diffrn_reflns_av_sigmaI/netI 0.0425
_diffrn_reflns_limit_h_max 10
_diffrn_reflns_limit_h_min -10
_diffrn_reflns_limit_k_max 15
_diffrn_reflns_limit_k_min -15
_diffrn_reflns_limit_l_max 18
_diffrn_reflns_limit_l_min -18
_diffrn_reflns_number 13040
_diffrn_reflns_theta_full 27.46
_diffrn_reflns_theta_max 27.46
_diffrn_reflns_theta_min 3.07
_diffrn_standards_decay_% 0
_diffrn_standards_interval_count 0
_diffrn_standards_interval_time 0
_diffrn_standards_number 0
_exptl_absorpt_coefficient_mu 3.680
_exptl_absorpt_correction_T_max 0.667
_exptl_absorpt_correction_T_min 0.595
_exptl_absorpt_correction_type multi-scan
_exptl_absorpt_process_details '(SADABS; Sheldrick, 2003)'
_exptl_crystal_colour green
_exptl_crystal_density_diffrn 1.967
_exptl_crystal_density_method 'not measured'
_exptl_crystal_description block
_exptl_crystal_F_000 772
_exptl_crystal_size_max 0.15
_exptl_crystal_size_mid 0.12
_exptl_crystal_size_min 0.11
_refine_diff_density_max 2.372
_refine_diff_density_min -0.878
_refine_ls_extinction_method none
_refine_ls_goodness_of_fit_ref 1.054
_refine_ls_hydrogen_treatment constr
_refine_ls_matrix_type full
_refine_ls_number_parameters 373
_refine_ls_number_reflns 6008
_refine_ls_number_restraints 0
_refine_ls_restrained_S_all 1.054
_refine_ls_R_factor_all 0.0413
_refine_ls_R_factor_gt 0.0390
_refine_ls_shift/su_max 0.002
_refine_ls_shift/su_mean 0.000
_refine_ls_structure_factor_coef Fsqd
_refine_ls_weighting_details 'calc w=1/[\s^2^(Fo^2^)+(0.0635P)^2^+1.7058P] where P=(Fo^2^+2Fc^2^)/3'
_refine_ls_weighting_scheme calc
_refine_ls_wR_factor_gt 0.1046
_refine_ls_wR_factor_ref 0.1082
_reflns_number_gt 5600
_reflns_number_total 6008
_reflns_threshold_expression I>2sigma(I)
_cod_data_source_file vm2074.cif
_cod_data_source_block I
_cod_original_cell_volume 1324.8(4)
_cod_database_code 2229530
_cod_database_fobs_code 2229530

loop_
_symmetry_equiv_pos_as_xyz
'x, y, z'
'-x, -y, -z'

loop_
_atom_site_type_symbol
_atom_site_label
_atom_site_fract_x
_atom_site_fract_y
_atom_site_fract_z
_atom_site_U_iso_or_equiv
_atom_site_adp_type
_atom_site_calc_flag
_atom_site_refinement_flags
_atom_site_occupancy
_atom_site_disorder_assembly
_atom_site_disorder_group
Dy Dy1 0.37849(2) 0.787569(14) 0.221621(13) 0.03841(9) Uani d . 1 . .
Cu Cu1 0.31877(7) 0.49734(4) 0.17449(4) 0.03874(13) Uani d . 1 . .
O O1 -0.0835(6) 0.8890(5) 0.1545(6) 0.110(2) Uani d . 1 . .
O O2 0.6579(5) 0.7776(3) 0.3469(3) 0.0593(9) Uani d . 1 . .
O O3 0.0638(5) 0.7570(3) 0.1705(3) 0.0595(9) Uani d . 1 . .
O O4 0.5635(5) 0.9497(3) 0.1845(3) 0.0552(8) Uani d . 1 . .
O O5 0.1903(5) 0.9285(3) 0.2077(3) 0.0569(8) Uani d . 1 . .
O O6 0.8516(6) 0.6889(5) 0.3236(4) 0.0776(13) Uani d . 1 . .
O O7 0.6210(5) 0.6967(3) 0.2017(3) 0.0556(8) Uani d . 1 . .
O O8 0.5279(5) 0.9712(3) 0.3301(3) 0.0610(9) Uani d . 1 . .
O O9 0.2663(5) 0.8246(3) 0.0324(2) 0.0473(7) Uani d . 1 . .
O O10 0.6882(6) 1.1015(3) 0.2812(4) 0.0751(12) Uani d . 1 . .
O O11 0.3043(4) 0.7795(2) 0.3860(2) 0.0434(7) Uani d . 1 . .
O O12 0.3359(4) 0.6077(2) 0.2818(2) 0.0394(6) Uani d . 1 . .
O O13 0.2861(4) 0.6277(2) 0.0987(2) 0.0436(7) Uani d . 1 . .
N N1 0.7158(6) 0.7207(4) 0.2913(3) 0.0514(9) Uani d . 1 . .
N N2 0.5956(5) 1.0105(3) 0.2662(3) 0.0471(9) Uani d . 1 . .
N N3 0.3609(5) 0.3818(3) 0.2707(3) 0.0459(8) Uani d . 1 . .
N N4 0.2908(6) 0.4019(3) 0.0522(3) 0.0547(10) Uani d . 1 . .
N N5 0.0505(6) 0.8594(4) 0.1763(4) 0.0601(11) Uani d . 1 . .
C C1 0.0878(7) 0.6441(5) -0.2067(3) 0.0605(14) Uani d . 1 . .
H H1A 0.0384 0.6485 -0.2754 0.073 Uiso calc R 1 . .
C C2 0.4169(9) 0.2780(5) 0.2452(5) 0.0690(16) Uani d . 1 . .
H H2A 0.5396 0.2931 0.2605 0.083 Uiso calc R 1 . .
H H2B 0.3880 0.2210 0.2880 0.083 Uiso calc R 1 . .
C C3 0.3479(13) 0.2916(5) 0.0603(5) 0.094(3) Uani d . 1 . .
H H3A 0.2784 0.2431 0.0013 0.113 Uiso calc R 1 . .
H H3B 0.4638 0.3036 0.0569 0.113 Uiso calc R 1 . .
C C4 0.2237(5) 0.6294(3) -0.0002(3) 0.0351(8) Uani d . 1 . .
C C5 0.2281(7) 0.5542(5) 0.5486(3) 0.0544(12) Uani d . 1 . .
H H5A 0.1989 0.5424 0.6076 0.065 Uiso calc R 1 . .
C C6 0.3444(16) 0.2349(7) 0.1431(6) 0.125(4) Uani d . 1 . .
H H6A 0.3942 0.1694 0.1365 0.150 Uiso calc R 1 . .
H H6B 0.2252 0.2072 0.1351 0.150 Uiso calc R 1 . .
C C7 0.1365(6) 0.7421(4) -0.1414(3) 0.0492(10) Uani d . 1 . .
H H7A 0.1231 0.8114 -0.1664 0.059 Uiso calc R 1 . .
C C8 0.2574(6) 0.4665(4) 0.4969(3) 0.0498(11) Uani d . 1 . .
H H8A 0.2518 0.3962 0.5220 0.060 Uiso calc R 1 . .
C C9 0.2411(6) 0.6609(4) 0.5148(3) 0.0491(10) Uani d . 1 . .
H H9A 0.2222 0.7204 0.5512 0.059 Uiso calc R 1 . .
C C10 0.3379(6) 0.3874(4) 0.3574(4) 0.0466(10) Uani d . 1 . .
H H10A 0.3491 0.3243 0.3936 0.056 Uiso calc R 1 . .
C C11 0.2961(5) 0.4819(4) 0.4057(3) 0.0395(8) Uani d . 1 . .
C C12 0.2829(5) 0.6775(4) 0.4259(3) 0.0380(8) Uani d . 1 . .
C C13 0.2253(7) 0.4274(4) -0.0364(4) 0.0516(11) Uani d . 1 . .
H H13A 0.2029 0.3709 -0.0877 0.062 Uiso calc R 1 . .
C C14 0.2046(5) 0.7339(4) -0.0394(3) 0.0389(8) Uani d . 1 . .
C C15 0.1806(5) 0.5350(4) -0.0678(3) 0.0415(9) Uani d . 1 . .
C C16 0.3044(5) 0.5882(3) 0.3686(3) 0.0356(8) Uani d . 1 . .
C C17 0.1112(7) 0.5446(5) -0.1721(3) 0.0543(12) Uani d . 1 . .
H H17A 0.0815 0.4811 -0.2171 0.065 Uiso calc R 1 . .
C C18 0.2464(9) 0.9328(4) -0.0057(4) 0.0643(15) Uani d . 1 . .
H H18A 0.1317 0.9291 -0.0477 0.097 Uiso calc R 1 . .
H H18B 0.3234 0.9528 -0.0446 0.097 Uiso calc R 1 . .
H H18C 0.2709 0.9882 0.0498 0.097 Uiso calc R 1 . .
C C19 0.2824(9) 0.8746(4) 0.4419(5) 0.0668(16) Uani d . 1 . .
H H19A 0.1704 0.8615 0.4495 0.100 Uiso calc R 1 . .
H H19B 0.2966 0.9404 0.4062 0.100 Uiso calc R 1 . .
H H19C 0.3655 0.8854 0.5073 0.100 Uiso calc R 1 . .
O O1M 0.2556(10) 0.1421(5) 0.4462(5) 0.115(2) Uani d . 1 . .
H H4M 0.3167 0.1636 0.5099 0.172 Uiso d R 1 . .
C C1M 0.0847(11) 0.1206(7) 0.4006(7) 0.105(3) Uani d . 1 . .
H H1M 0.0625 0.1120 0.3287 0.157 Uiso calc R 1 . .
H H2M 0.0358 0.1818 0.4177 0.157 Uiso calc R 1 . .
H H3M 0.0353 0.0528 0.4231 0.157 Uiso calc R 1 . .

loop_
_atom_site_aniso_label
_atom_site_aniso_U_11
_atom_site_aniso_U_22
_atom_site_aniso_U_33
_atom_site_aniso_U_12
_atom_site_aniso_U_13
_atom_site_aniso_U_23
Dy1 0.05015(14) 0.03209(12) 0.03392(12) 0.00629(8) 0.01485(9) 0.00087(8)
Cu1 0.0546(3) 0.0298(2) 0.0348(3) 0.0108(2) 0.0165(2) 0.00046(19)
O1 0.061(3) 0.109(4) 0.164(6) 0.040(3) 0.024(3) 0.040(4)
O2 0.061(2) 0.070(2) 0.0459(18) 0.0213(18) 0.0094(16) -0.0059(17)
O3 0.0519(19) 0.054(2) 0.070(2) 0.0050(15) 0.0172(17) 0.0044(18)
O4 0.063(2) 0.0533(19) 0.0505(19) 0.0018(16) 0.0226(16) 0.0083(16)
O5 0.064(2) 0.0459(18) 0.065(2) 0.0180(16) 0.0220(18) 0.0011(16)
O6 0.059(2) 0.110(4) 0.076(3) 0.038(2) 0.026(2) 0.024(3)
O7 0.062(2) 0.061(2) 0.0497(19) 0.0150(17) 0.0242(16) -0.0034(16)
O8 0.069(2) 0.0489(19) 0.063(2) -0.0089(16) 0.0290(19) -0.0124(17)
O9 0.072(2) 0.0358(15) 0.0326(14) 0.0105(14) 0.0122(14) 0.0045(12)
O10 0.078(3) 0.0404(19) 0.099(3) -0.0094(17) 0.025(2) 0.005(2)
O11 0.0644(19) 0.0357(14) 0.0360(14) 0.0111(13) 0.0237(14) -0.0009(12)
O12 0.0618(18) 0.0290(13) 0.0321(13) 0.0101(12) 0.0203(13) 0.0036(11)
O13 0.0654(19) 0.0356(14) 0.0286(13) 0.0105(13) 0.0114(13) 0.0007(11)
N1 0.055(2) 0.053(2) 0.052(2) 0.0130(18) 0.0211(19) 0.0150(19)
N2 0.048(2) 0.0328(17) 0.060(2) 0.0078(15) 0.0148(18) 0.0045(17)
N3 0.058(2) 0.0315(17) 0.049(2) 0.0156(15) 0.0133(17) 0.0027(15)
N4 0.089(3) 0.0335(18) 0.047(2) 0.0142(19) 0.029(2) -0.0020(16)
N5 0.058(3) 0.066(3) 0.062(3) 0.022(2) 0.020(2) 0.016(2)
C1 0.059(3) 0.087(4) 0.028(2) 0.015(3) 0.0008(19) -0.002(2)
C2 0.098(4) 0.048(3) 0.071(3) 0.041(3) 0.024(3) 0.010(3)
C3 0.181(9) 0.050(3) 0.073(4) 0.048(4) 0.057(5) -0.001(3)
C4 0.0370(18) 0.040(2) 0.0286(17) 0.0037(15) 0.0121(14) -0.0011(15)
C5 0.064(3) 0.068(3) 0.037(2) 0.012(2) 0.024(2) 0.015(2)
C6 0.211(11) 0.080(5) 0.075(5) 0.091(6) -0.004(6) -0.018(4)
C7 0.051(2) 0.059(3) 0.037(2) 0.017(2) 0.0081(18) 0.010(2)
C8 0.056(3) 0.055(3) 0.040(2) 0.010(2) 0.015(2) 0.017(2)
C9 0.054(3) 0.065(3) 0.034(2) 0.017(2) 0.0191(19) 0.004(2)
C10 0.053(2) 0.037(2) 0.048(2) 0.0119(18) 0.010(2) 0.0129(19)
C11 0.042(2) 0.039(2) 0.0346(19) 0.0056(16) 0.0091(16) 0.0069(16)
C12 0.042(2) 0.044(2) 0.0307(18) 0.0092(16) 0.0134(16) 0.0054(16)
C13 0.069(3) 0.043(2) 0.044(2) 0.001(2) 0.025(2) -0.012(2)
C14 0.040(2) 0.044(2) 0.0331(19) 0.0070(16) 0.0121(16) 0.0012(16)
C15 0.042(2) 0.044(2) 0.036(2) 0.0021(17) 0.0110(16) -0.0042(17)
C16 0.0358(18) 0.041(2) 0.0292(17) 0.0069(15) 0.0087(14) 0.0051(15)
C17 0.057(3) 0.066(3) 0.032(2) 0.002(2) 0.0067(19) -0.011(2)
C18 0.101(4) 0.036(2) 0.053(3) 0.015(2) 0.016(3) 0.016(2)
C19 0.110(5) 0.044(3) 0.063(3) 0.017(3) 0.052(3) -0.005(2)
O1M 0.160(6) 0.098(4) 0.085(4) 0.036(4) 0.025(4) 0.015(3)
C1M 0.084(5) 0.085(5) 0.123(7) 0.021(4) -0.007(5) 0.013(5)

loop_
_atom_type_symbol
_atom_type_description
_atom_type_scat_dispersion_real
_atom_type_scat_dispersion_imag
_atom_type_scat_source
C C 0.0033 0.0016 'International Tables Vol C Tables 4.2.6.8 and 6.1.1.4'
H H 0.0000 0.0000 'International Tables Vol C Tables 4.2.6.8 and 6.1.1.4'
Cu Cu 0.3201 1.2651 'International Tables Vol C Tables 4.2.6.8 and 6.1.1.4'
Dy Dy -0.1892 4.4098 'International Tables Vol C Tables 4.2.6.8 and 6.1.1.4'
N N 0.0061 0.0033 'International Tables Vol C Tables 4.2.6.8 and 6.1.1.4'
O O 0.0106 0.0060 'International Tables Vol C Tables 4.2.6.8 and 6.1.1.4'

loop_
_geom_angle_atom_site_label_1
_geom_angle_atom_site_label_2
_geom_angle_atom_site_label_3
_geom_angle_site_symmetry_1
_geom_angle_site_symmetry_3
_geom_angle
_geom_angle_publ_flag
O12 Dy1 O13 . . 62.51(10) ?
O12 Dy1 O4 . . 151.34(13) ?
O13 Dy1 O4 . . 116.69(12) ?
O12 Dy1 O3 . . 83.06(12) ?
O13 Dy1 O3 . . 74.94(13) ?
O4 Dy1 O3 . . 125.32(13) ?
O12 Dy1 O5 . . 126.44(12) ?
O13 Dy1 O5 . . 117.91(12) ?
O4 Dy1 O5 . . 80.64(13) ?
O3 Dy1 O5 . . 51.28(13) ?
O12 Dy1 O2 . . 75.83(13) ?
O13 Dy1 O2 . . 111.10(12) ?
O4 Dy1 O2 . . 78.57(13) ?
O3 Dy1 O2 . . 151.06(14) ?
O5 Dy1 O2 . . 130.98(13) ?
O12 Dy1 O11 . . 63.88(10) ?
O13 Dy1 O11 . . 120.64(10) ?
O4 Dy1 O11 . . 122.51(11) ?
O3 Dy1 O11 . . 75.22(13) ?
O5 Dy1 O11 . . 77.04(12) ?
O2 Dy1 O11 . . 77.78(12) ?
O12 Dy1 O7 . . 74.46(12) ?
O13 Dy1 O7 . . 66.68(12) ?
O4 Dy1 O7 . . 79.32(13) ?
O3 Dy1 O7 . . 141.16(13) ?
O5 Dy1 O7 . . 158.96(13) ?
O2 Dy1 O7 . . 50.09(12) ?
O11 Dy1 O7 . . 119.63(11) ?
O12 Dy1 O8 . . 125.97(12) ?
O13 Dy1 O8 . . 166.55(12) ?
O4 Dy1 O8 . . 50.43(12) ?
O3 Dy1 O8 . . 114.80(13) ?
O5 Dy1 O8 . . 67.16(13) ?
O2 Dy1 O8 . . 65.33(14) ?
O11 Dy1 O8 . . 72.08(11) ?
O7 Dy1 O8 . . 104.04(13) ?
O12 Dy1 O9 . . 123.21(10) ?
O13 Dy1 O9 . . 62.27(10) ?
O4 Dy1 O9 . . 70.15(12) ?
O3 Dy1 O9 . . 71.10(13) ?
O5 Dy1 O9 . . 71.82(12) ?
O2 Dy1 O9 . . 137.45(12) ?
O11 Dy1 O9 . . 143.81(11) ?
O7 Dy1 O9 . . 95.24(12) ?
O8 Dy1 O9 . . 110.78(12) ?
O12 Dy1 N5 . . 105.58(13) ?
O13 Dy1 N5 . . 96.16(14) ?
O4 Dy1 N5 . . 102.99(14) ?
O3 Dy1 N5 . . 25.60(13) ?
O5 Dy1 N5 . . 25.70(13) ?
O2 Dy1 N5 . . 148.84(13) ?
O11 Dy1 N5 . . 75.38(13) ?
O7 Dy1 N5 . . 161.04(14) ?
O8 Dy1 N5 . . 91.33(15) ?
O9 Dy1 N5 . . 68.55(13) ?
O12 Dy1 Cu1 . . 31.77(7) ?
O13 Dy1 Cu1 . . 32.27(7) ?
O4 Dy1 Cu1 . . 135.29(9) ?
O3 Dy1 Cu1 . . 84.41(9) ?
O5 Dy1 Cu1 . . 135.66(9) ?
O2 Dy1 Cu1 . . 87.77(10) ?
O11 Dy1 Cu1 . . 95.00(7) ?
O7 Dy1 Cu1 . . 59.94(9) ?
O8 Dy1 Cu1 . . 151.81(10) ?
O9 Dy1 Cu1 . . 94.54(8) ?
N5 Dy1 Cu1 . . 109.96(11) ?
O12 Cu1 O13 . . 79.77(12) ?
O12 Cu1 N4 . . 171.66(15) ?
O13 Cu1 N4 . . 91.99(15) ?
O12 Cu1 N3 . . 91.17(14) ?
O13 Cu1 N3 . . 170.84(14) ?
N4 Cu1 N3 . . 97.10(17) ?
O12 Cu1 Dy1 . . 40.19(8) ?
O13 Cu1 Dy1 . . 41.67(9) ?
N4 Cu1 Dy1 . . 132.12(12) ?
N3 Cu1 Dy1 . . 129.23(11) ?
N1 O2 Dy1 . . 98.3(3) ?
N5 O3 Dy1 . . 96.8(3) ?
N2 O4 Dy1 . . 98.9(3) ?
N5 O5 Dy1 . . 96.5(3) ?
N1 O7 Dy1 . . 96.5(3) ?
N2 O8 Dy1 . . 94.2(3) ?
C14 O9 C18 . . 115.2(4) ?
C14 O9 Dy1 . . 118.9(2) ?
C18 O9 Dy1 . . 125.6(3) ?
C12 O11 C19 . . 116.7(3) ?
C12 O11 Dy1 . . 118.6(2) ?
C19 O11 Dy1 . . 124.8(3) ?
C16 O12 Cu1 . . 126.8(3) ?
C16 O12 Dy1 . . 124.4(2) ?
Cu1 O12 Dy1 . . 108.04(12) ?
C4 O13 Cu1 . . 127.3(3) ?
C4 O13 Dy1 . . 126.6(3) ?
Cu1 O13 Dy1 . . 106.06(12) ?
O6 N1 O7 . . 122.9(5) ?
O6 N1 O2 . . 121.9(5) ?
O7 N1 O2 . . 115.1(4) ?
O10 N2 O8 . . 122.1(4) ?
O10 N2 O4 . . 121.5(4) ?
O8 N2 O4 . . 116.5(4) ?
C10 N3 C2 . . 114.6(4) ?
C10 N3 Cu1 . . 123.8(3) ?
C2 N3 Cu1 . . 121.6(3) ?
C13 N4 C3 . . 115.8(4) ?
C13 N4 Cu1 . . 124.1(3) ?
C3 N4 Cu1 . . 120.1(4) ?
O1 N5 O3 . . 122.4(6) ?
O1 N5 O5 . . 122.2(6) ?
O3 N5 O5 . . 115.4(4) ?
O1 N5 Dy1 . . 177.9(5) ?
O3 N5 Dy1 . . 57.6(2) ?
O5 N5 Dy1 . . 57.8(2) ?
C17 C1 C7 . . 121.2(4) ?
C17 C1 H1A . . 119.4 ?
C7 C1 H1A . . 119.4 ?
C6 C2 N3 . . 114.3(5) ?
C6 C2 H2A . . 108.7 ?
N3 C2 H2A . . 108.7 ?
C6 C2 H2B . . 108.7 ?
N3 C2 H2B . . 108.7 ?
H2A C2 H2B . . 107.6 ?
C6 C3 N4 . . 118.6(6) ?
C6 C3 H3A . . 107.7 ?
N4 C3 H3A . . 107.7 ?
C6 C3 H3B . . 107.7 ?
N4 C3 H3B . . 107.7 ?
H3A C3 H3B . . 107.1 ?
O13 C4 C15 . . 124.0(4) ?
O13 C4 C14 . . 117.9(4) ?
C15 C4 C14 . . 118.1(4) ?
C8 C5 C9 . . 121.2(4) ?
C8 C5 H5A . . 119.4 ?
C9 C5 H5A . . 119.4 ?
C3 C6 C2 . . 126.5(9) ?
C3 C6 H6A . . 105.7 ?
C2 C6 H6A . . 105.7 ?
C3 C6 H6B . . 105.7 ?
C2 C6 H6B . . 105.7 ?
H6A C6 H6B . . 106.1 ?
C14 C7 C1 . . 118.8(5) ?
C14 C7 H7A . . 120.6 ?
C1 C7 H7A . . 120.6 ?
C5 C8 C11 . . 120.2(4) ?
C5 C8 H8A . . 119.9 ?
C11 C8 H8A . . 119.9 ?
C5 C9 C12 . . 119.0(4) ?
C5 C9 H9A . . 120.5 ?
C12 C9 H9A . . 120.5 ?
N3 C10 C11 . . 126.9(4) ?
N3 C10 H10A . . 116.5 ?
C11 C10 H10A . . 116.5 ?
C16 C11 C8 . . 119.4(4) ?
C16 C11 C10 . . 122.6(4) ?
C8 C11 C10 . . 117.8(4) ?
O11 C12 C9 . . 124.6(4) ?
O11 C12 C16 . . 114.4(3) ?
C9 C12 C16 . . 121.0(4) ?
N4 C13 C15 . . 127.7(4) ?
N4 C13 H13A . . 116.2 ?
C15 C13 H13A . . 116.2 ?
C7 C14 O9 . . 124.6(4) ?
C7 C14 C4 . . 121.3(4) ?
O9 C14 C4 . . 114.1(3) ?
C4 C15 C17 . . 119.9(4) ?
C4 C15 C13 . . 121.8(4) ?
C17 C15 C13 . . 117.7(4) ?
O12 C16 C12 . . 118.6(4) ?
O12 C16 C11 . . 122.4(4) ?
C12 C16 C11 . . 119.0(4) ?
C1 C17 C15 . . 120.6(5) ?
C1 C17 H17A . . 119.7 ?
C15 C17 H17A . . 119.7 ?
O9 C18 H18A . . 109.5 ?
O9 C18 H18B . . 109.5 ?
H18A C18 H18B . . 109.5 ?
O9 C18 H18C . . 109.5 ?
H18A C18 H18C . . 109.5 ?
H18B C18 H18C . . 109.5 ?
O11 C19 H19A . . 109.5 ?
O11 C19 H19B . . 109.5 ?
H19A C19 H19B . . 109.5 ?
O11 C19 H19C . . 109.5 ?
H19A C19 H19C . . 109.5 ?
H19B C19 H19C . . 109.5 ?
C1M O1M H4M . . 131.5 ?
O1M C1M H1M . . 109.5 ?
O1M C1M H2M . . 109.5 ?
H1M C1M H2M . . 109.5 ?
O1M C1M H3M . . 109.5 ?
H1M C1M H3M . . 109.5 ?
H2M C1M H3M . . 109.5 ?

loop_
_geom_bond_atom_site_label_1
_geom_bond_atom_site_label_2
_geom_bond_site_symmetry_2
_geom_bond_distance
_geom_bond_publ_flag
Dy1 O12 . 2.368(3) ?
Dy1 O13 . 2.414(3) ?
Dy1 O4 . 2.458(3) ?
Dy1 O3 . 2.477(4) ?
Dy1 O5 . 2.483(3) ?
Dy1 O2 . 2.499(4) ?
Dy1 O11 . 2.534(3) ?
Dy1 O7 . 2.539(4) ?
Dy1 O8 . 2.567(4) ?
Dy1 O9 . 2.601(3) ?
Dy1 N5 . 2.914(5) ?
Dy1 Cu1 . 3.4884(9) ?
Cu1 O12 . 1.931(3) ?
Cu1 O13 . 1.938(3) ?
Cu1 N4 . 1.961(4) ?
Cu1 N3 . 1.968(4) ?
O1 N5 . 1.190(7) ?
O2 N1 . 1.266(6) ?
O3 N5 . 1.268(6) ?
O4 N2 . 1.270(5) ?
O5 N5 . 1.272(6) ?
O6 N1 . 1.224(6) ?
O7 N1 . 1.261(6) ?
O8 N2 . 1.250(5) ?
O9 C14 . 1.387(5) ?
O9 C18 . 1.446(5) ?
O10 N2 . 1.213(5) ?
O11 C12 . 1.376(5) ?
O11 C19 . 1.438(5) ?
O12 C16 . 1.327(5) ?
O13 C4 . 1.322(5) ?
N3 C10 . 1.275(6) ?
N3 C2 . 1.481(6) ?
N4 C13 . 1.264(7) ?
N4 C3 . 1.490(7) ?
C1 C17 . 1.335(8) ?
C1 C7 . 1.402(8) ?
C1 H1A . 0.9300 ?
C2 C6 . 1.417(9) ?
C2 H2A . 0.9700 ?
C2 H2B . 0.9700 ?
C3 C6 . 1.361(11) ?
C3 H3A . 0.9700 ?
C3 H3B . 0.9700 ?
C4 C15 . 1.389(6) ?
C4 C14 . 1.410(6) ?
C5 C8 . 1.360(7) ?
C5 C9 . 1.387(7) ?
C5 H5A . 0.9300 ?
C6 H6A . 0.9700 ?
C6 H6B . 0.9700 ?
C7 C14 . 1.378(6) ?
C7 H7A . 0.9300 ?
C8 C11 . 1.405(6) ?
C8 H8A . 0.9300 ?
C9 C12 . 1.389(6) ?
C9 H9A . 0.9300 ?
C10 C11 . 1.452(6) ?
C10 H10A . 0.9300 ?
C11 C16 . 1.401(6) ?
C12 C16 . 1.392(6) ?
C13 C15 . 1.460(7) ?
C13 H13A . 0.9300 ?
C15 C17 . 1.413(6) ?
C17 H17A . 0.9300 ?
C18 H18A . 0.9600 ?
C18 H18B . 0.9600 ?
C18 H18C . 0.9600 ?
C19 H19A . 0.9600 ?
C19 H19B . 0.9600 ?
C19 H19C . 0.9600 ?
O1M C1M . 1.361(10) ?
O1M H4M . 0.8898 ?
C1M H1M . 0.9600 ?
C1M H2M . 0.9600 ?
C1M H3M . 0.9600 ?

loop_
_geom_hbond_atom_site_label_D
_geom_hbond_atom_site_label_H
_geom_hbond_atom_site_label_A
_geom_hbond_site_symmetry_A
_geom_hbond_distance_DH
_geom_hbond_distance_HA
_geom_hbond_distance_DA
_geom_hbond_angle_DHA
O1M H4M O2 2_666 0.89 2.03 2.852(8) 152
